data_4106669
loop_
_publ_author_name
'Jessica L. Smeltz'
'Paul D. Boyle'
'Elon A. Ison'

_publ_section_title
;
 Mechanism for the Activation of Carbon Monoxide via Oxorhenium Complexes
;
_journal_name_full 'Journal of the American Chemical Society'
_journal_page_first 13288
_journal_page_last 13291
_journal_paper_doi 10.1021/ja205477w
_journal_volume 133
_journal_year 2011
_chemical_formula_sum 'C19 H14 F10 N3 O2 Re'
_chemical_formula_weight 692.53
_chemical_name_systematic
; 
 ? 
;
_space_group_IT_number 61
_symmetry_cell_setting orthorhombic
_symmetry_space_group_name_Hall '-P 2ac 2ab'
_symmetry_space_group_name_H-M 'P b c a'
_atom_sites_solution_hydrogens geom
_atom_sites_solution_primary direct
_atom_sites_solution_secondary difmap
_audit_creation_method SHELXL-97
_cell_angle_alpha 90.00
_cell_angle_beta 90.00
_cell_angle_gamma 90.00
_cell_formula_units_Z 8
_cell_length_a 15.2121(6)
_cell_length_b 13.2240(5)
_cell_length_c 21.2579(9)
_cell_measurement_reflns_used 9886
_cell_measurement_temperature 110
_cell_measurement_theta_max 30.93
_cell_measurement_theta_min 2.25
_cell_volume 4276.3(3)
_computing_cell_refinement SAINT
_computing_data_collection Apex2
_computing_data_reduction SAINT
_computing_molecular_graphics NRCVAX
_computing_publication_material cif2tables.py
_computing_structure_refinement XL
_computing_structure_solution SIR92
_diffrn_ambient_temperature 110
_diffrn_measured_fraction_theta_full 0.995
_diffrn_measured_fraction_theta_max 0.995
_diffrn_measurement_device_type 'Bruker-Nonius Kappa Axis X8 Apex2'
_diffrn_measurement_method 'omega and phi scans'
_diffrn_radiation_monochromator graphite
_diffrn_radiation_source 'fine-focus sealed tube'
_diffrn_radiation_type MoK\a
_diffrn_radiation_wavelength 0.71073
_diffrn_reflns_av_R_equivalents 0.0790
_diffrn_reflns_av_sigmaI/netI 0.0442
_diffrn_reflns_limit_h_max 23
_diffrn_reflns_limit_h_min -23
_diffrn_reflns_limit_k_max 20
_diffrn_reflns_limit_k_min -19
_diffrn_reflns_limit_l_max 31
_diffrn_reflns_limit_l_min -32
_diffrn_reflns_number 114151
_diffrn_reflns_theta_full 32.73
_diffrn_reflns_theta_max 32.73
_diffrn_reflns_theta_min 2.25
_exptl_absorpt_coefficient_mu 5.793
_exptl_absorpt_correction_T_max 0.8014
_exptl_absorpt_correction_T_min 0.3904
_exptl_absorpt_correction_type multi-scan
_exptl_absorpt_process_details SADABS
_exptl_crystal_colour pink
_exptl_crystal_density_diffrn 2.151
_exptl_crystal_description prism
_exptl_crystal_F_000 2640
_exptl_crystal_size_max 0.20
_exptl_crystal_size_mid 0.13
_exptl_crystal_size_min 0.04
_refine_diff_density_max 2.745
_refine_diff_density_min -1.487
_refine_diff_density_rms 0.176
_refine_ls_extinction_method none
_refine_ls_goodness_of_fit_ref 1.028
_refine_ls_hydrogen_treatment constr
_refine_ls_matrix_type full
_refine_ls_number_parameters 347
_refine_ls_number_reflns 7855
_refine_ls_number_restraints 0
_refine_ls_restrained_S_all 1.028
_refine_ls_R_factor_all 0.0663
_refine_ls_R_factor_gt 0.0318
_refine_ls_shift/su_max 0.000
_refine_ls_shift/su_mean 0.000
_refine_ls_structure_factor_coef Fsqd
_refine_ls_weighting_details 'calc w=1/[\s^2^(Fo^2^)+(0.0285P)^2^+5.3013P] where P=(Fo^2^+2Fc^2^)/3'
_refine_ls_weighting_scheme calc
_refine_ls_wR_factor_gt 0.0617
_refine_ls_wR_factor_ref 0.0720
_reflns_number_gt 5213
_reflns_number_total 7855
_reflns_threshold_expression >2sigma(I)
_cod_data_source_file ja205477w_si_001_2.cif
_cod_data_source_block x09143
_cod_database_code 4106669

loop_
_symmetry_equiv_pos_as_xyz
'x, y, z'
'-x+1/2, y+1/2, z'
'x, -y+1/2, z+1/2'
'-x+1/2, -y, z+1/2'
'-x, -y, -z'
'x-1/2, -y-1/2, -z'
'-x, y-1/2, -z-1/2'
'x-1/2, y, -z-1/2'

loop_
_atom_site_label
_atom_site_type_symbol
_atom_site_fract_x
_atom_site_fract_y
_atom_site_fract_z
_atom_site_U_iso_or_equiv
_atom_site_adp_type
_atom_site_occupancy
_atom_site_symmetry_multiplicity
_atom_site_calc_flag
_atom_site_refinement_flags
_atom_site_disorder_assembly
_atom_site_disorder_group
Re1 Re 0.087998(8) 0.137788(9) 0.061570(6) 0.01573(4) Uani 1 1 d . A .
O1 O -0.01450(15) 0.08920(19) 0.05944(11) 0.0235(5) Uani 1 1 d . . .
N1 N 0.13493(18) 0.1521(2) -0.02501(14) 0.0199(6) Uani 1 1 d . . .
N2 N 0.19653(18) 0.0320(2) 0.06195(13) 0.0194(5) Uani 1 1 d . . .
N3 N 0.12888(19) 0.1445(2) 0.14958(14) 0.0202(6) Uani 1 1 d . . .
C1 C 0.1267(2) 0.2338(3) -0.06597(17) 0.0213(7) Uani 1 1 d . A .
C2 C 0.1994(2) 0.2835(3) -0.09148(18) 0.0245(8) Uani 1 1 d . . .
C3 C 0.1929(3) 0.3631(3) -0.13325(18) 0.0282(8) Uani 1 1 d . A .
C4 C 0.1117(3) 0.4003(3) -0.14912(19) 0.0326(9) Uani 1 1 d . . .
C5 C 0.0385(3) 0.3555(3) -0.12394(19) 0.0328(9) Uani 1 1 d . A .
C6 C 0.0462(2) 0.2735(3) -0.08457(19) 0.0286(8) Uani 1 1 d . . .
C7 C 0.1874(2) 0.0660(3) -0.04969(16) 0.0246(8) Uani 0.773(5) 1 d P A 1
H7A H 0.2202 0.0861 -0.0879 0.029 Uiso 0.773(5) 1 calc PR A 1
H7B H 0.1489 0.0080 -0.0601 0.029 Uiso 0.773(5) 1 calc PR A 1
C8 C 0.2511(3) 0.0386(3) 0.0040(2) 0.0210(10) Uani 0.773(5) 1 d P A 1
H8A H 0.2801 -0.0270 -0.0046 0.025 Uiso 0.773(5) 1 calc PR A 1
H8B H 0.2969 0.0912 0.0087 0.025 Uiso 0.773(5) 1 calc PR A 1
C9 C 0.1518(3) -0.0715(3) 0.0648(2) 0.0227(10) Uani 0.773(5) 1 d P A 1
H9A H 0.1966 -0.1246 0.0679 0.034 Uiso 0.773(5) 1 calc PR A 1
H9B H 0.1169 -0.0819 0.0266 0.034 Uiso 0.773(5) 1 calc PR A 1
H9C H 0.1133 -0.0745 0.1017 0.034 Uiso 0.773(5) 1 calc PR A 1
C10 C 0.2517(3) 0.0421(3) 0.1202(2) 0.0238(10) Uani 0.773(5) 1 d P A 1
H10A H 0.2945 0.0980 0.1155 0.029 Uiso 0.773(5) 1 calc PR A 1
H10B H 0.2843 -0.0213 0.1284 0.029 Uiso 0.773(5) 1 calc PR A 1
C11 C 0.1877(3) 0.0642(3) 0.17365(17) 0.0292(9) Uani 0.773(5) 1 d P A 1
H11A H 0.1537 0.0029 0.1846 0.035 Uiso 0.773(5) 1 calc PR A 1
H11B H 0.2197 0.0877 0.2115 0.035 Uiso 0.773(5) 1 calc PR A 1
C7' C 0.1874(2) 0.0660(3) -0.04969(16) 0.0246(8) Uani 0.227(5) 1 d P A 2
H7'1 H 0.2483 0.0882 -0.0585 0.029 Uiso 0.227(5) 1 calc PR A 2
H7'2 H 0.1612 0.0406 -0.0893 0.029 Uiso 0.227(5) 1 calc PR A 2
C8' C 0.1875(9) -0.0178(12) 0.0003(7) 0.020(3) Uani 0.227(5) 1 d P A 2
H8'1 H 0.1320 -0.0567 -0.0015 0.024 Uiso 0.227(5) 1 calc PR A 2
H8'2 H 0.2371 -0.0648 -0.0069 0.024 Uiso 0.227(5) 1 calc PR A 2
C9' C 0.2841(9) 0.0932(11) 0.0630(7) 0.019(3) Uani 0.227(5) 1 d P A 2
H9'1 H 0.2865 0.1345 0.1012 0.029 Uiso 0.227(5) 1 calc PR A 2
H9'2 H 0.2868 0.1373 0.0259 0.029 Uiso 0.227(5) 1 calc PR A 2
H9'3 H 0.3340 0.0464 0.0624 0.029 Uiso 0.227(5) 1 calc PR A 2
C10' C 0.1846(10) -0.0223(11) 0.1178(7) 0.020(3) Uani 0.227(5) 1 d P A 2
H10C H 0.2321 -0.0727 0.1236 0.024 Uiso 0.227(5) 1 calc PR A 2
H10D H 0.1273 -0.0578 0.1177 0.024 Uiso 0.227(5) 1 calc PR A 2
C11' C 0.1877(3) 0.0642(3) 0.17365(17) 0.0292(9) Uani 0.227(5) 1 d P A 2
H11C H 0.1659 0.0367 0.2140 0.035 Uiso 0.227(5) 1 calc PR A 2
H11D H 0.2482 0.0900 0.1797 0.035 Uiso 0.227(5) 1 calc PR A 2
C12 C 0.1095(2) 0.2206(3) 0.19322(16) 0.0201(7) Uani 1 1 d . A .
C13 C 0.1750(2) 0.2838(3) 0.21707(18) 0.0265(8) Uani 1 1 d . . .
C14 C 0.1577(3) 0.3589(3) 0.26005(19) 0.0336(9) Uani 1 1 d . A .
C15 C 0.0726(3) 0.3752(3) 0.2799(2) 0.0359(10) Uani 1 1 d . . .
C16 C 0.0064(3) 0.3149(3) 0.2572(2) 0.0308(9) Uani 1 1 d . A .
C17 C 0.0252(2) 0.2383(3) 0.21502(18) 0.0249(8) Uani 1 1 d . . .
F2 F 0.28089(13) 0.25405(18) -0.07496(11) 0.0326(5) Uani 1 1 d . A .
F3 F 0.26586(16) 0.40491(18) -0.15706(11) 0.0401(6) Uani 1 1 d . . .
F4 F 0.10436(17) 0.47927(18) -0.18785(12) 0.0462(7) Uani 1 1 d . A .
F5 F -0.04093(17) 0.3905(2) -0.14028(13) 0.0524(7) Uani 1 1 d . . .
F6 F -0.02836(14) 0.2305(2) -0.06383(12) 0.0388(6) Uani 1 1 d . A .
F13 F 0.25789(14) 0.27225(19) 0.19696(11) 0.0416(6) Uani 1 1 d . A .
F14 F 0.22334(18) 0.4165(2) 0.28208(13) 0.0552(8) Uani 1 1 d . . .
F15 F 0.05506(19) 0.44762(19) 0.32207(13) 0.0504(7) Uani 1 1 d . A .
F16 F -0.07559(17) 0.3298(2) 0.27748(14) 0.0522(7) Uani 1 1 d . . .
F17 F -0.04125(14) 0.18049(19) 0.19506(12) 0.0391(6) Uani 1 1 d . A .
C18 C 0.0749(2) 0.2902(2) 0.06435(16) 0.0197(7) Uani 1 1 d . . .
O2 O 0.14333(17) 0.34033(19) 0.06478(12) 0.0262(6) Uani 1 1 d . A .
C19 C -0.0135(3) 0.3430(3) 0.0676(2) 0.0343(9) Uani 1 1 d . A .
H19A H -0.0184 0.3792 0.1077 0.052 Uiso 1 1 calc R . .
H19B H -0.0606 0.2927 0.0646 0.052 Uiso 1 1 calc R . .
H19C H -0.0185 0.3912 0.0328 0.052 Uiso 1 1 calc R . .

loop_
_atom_site_aniso_label
_atom_site_aniso_U_11
_atom_site_aniso_U_22
_atom_site_aniso_U_33
_atom_site_aniso_U_23
_atom_site_aniso_U_13
_atom_site_aniso_U_12
Re1 0.01508(6) 0.01595(6) 0.01615(7) -0.00072(5) 0.00025(5) -0.00257(5)
O1 0.0206(11) 0.0243(12) 0.0257(13) -0.0012(11) -0.0007(10) -0.0055(10)
N1 0.0212(13) 0.0216(15) 0.0168(14) 0.0005(11) 0.0028(11) 0.0012(11)
N2 0.0200(12) 0.0195(13) 0.0186(14) -0.0028(12) -0.0001(12) -0.0002(11)
N3 0.0227(13) 0.0196(14) 0.0183(14) -0.0009(11) -0.0008(12) 0.0037(12)
C1 0.0248(16) 0.0231(17) 0.0159(16) -0.0020(14) -0.0001(15) 0.0008(14)
C2 0.0267(17) 0.0229(18) 0.024(2) -0.0017(14) 0.0001(15) 0.0005(14)
C3 0.039(2) 0.0242(18) 0.0214(18) 0.0012(16) 0.0075(16) -0.0050(17)
C4 0.047(2) 0.028(2) 0.0225(19) 0.0065(16) 0.0059(18) 0.0089(18)
C5 0.034(2) 0.040(2) 0.024(2) 0.0013(17) 0.0008(16) 0.0169(18)
C6 0.0245(18) 0.037(2) 0.0240(19) 0.0045(17) 0.0005(15) 0.0021(16)
C7 0.0292(18) 0.0264(19) 0.0181(19) 0.0006(13) 0.0043(14) 0.0037(15)
C8 0.021(2) 0.021(2) 0.020(2) -0.0020(17) 0.0043(18) 0.0015(18)
C9 0.029(2) 0.015(2) 0.024(2) -0.0006(18) 0.001(2) -0.0042(17)
C10 0.026(2) 0.022(2) 0.023(2) -0.0029(17) -0.0040(19) 0.0003(19)
C11 0.038(2) 0.033(2) 0.0165(19) -0.0007(14) -0.0024(16) 0.0144(17)
C7' 0.0292(18) 0.0264(19) 0.0181(19) 0.0006(13) 0.0043(14) 0.0037(15)
C8' 0.018(6) 0.026(8) 0.015(7) -0.007(6) -0.006(6) 0.005(6)
C9' 0.019(6) 0.022(7) 0.017(7) 0.005(6) 0.006(6) 0.002(6)
C10' 0.028(7) 0.021(7) 0.012(7) 0.003(6) -0.001(6) 0.004(6)
C11' 0.038(2) 0.033(2) 0.0165(19) -0.0007(14) -0.0024(16) 0.0144(17)
C12 0.0212(15) 0.0222(16) 0.0169(17) -0.0003(14) 0.0000(13) 0.0002(13)
C13 0.0268(18) 0.031(2) 0.0217(19) -0.0042(15) 0.0026(15) -0.0030(15)
C14 0.044(2) 0.030(2) 0.027(2) -0.0070(17) 0.0015(18) -0.0143(19)
C15 0.055(3) 0.026(2) 0.027(2) -0.0075(16) 0.009(2) -0.0055(18)
C16 0.0314(19) 0.029(2) 0.033(2) -0.0027(17) 0.0096(17) 0.0019(17)
C17 0.0234(17) 0.0262(19) 0.0251(19) -0.0052(15) 0.0036(15) -0.0028(14)
F2 0.0229(10) 0.0376(13) 0.0374(15) 0.0093(10) 0.0012(9) -0.0042(9)
F3 0.0478(14) 0.0342(13) 0.0382(14) 0.0108(11) 0.0115(12) -0.0104(12)
F4 0.0698(18) 0.0360(14) 0.0329(13) 0.0166(12) 0.0100(13) 0.0140(12)
F5 0.0381(14) 0.072(2) 0.0477(17) 0.0216(15) -0.0003(12) 0.0219(13)
F6 0.0206(10) 0.0570(16) 0.0387(14) 0.0130(12) 0.0012(10) -0.0011(10)
F13 0.0225(11) 0.0613(16) 0.0411(15) -0.0151(12) 0.0067(10) -0.0134(11)
F14 0.0618(17) 0.0585(17) 0.0455(16) -0.0260(14) 0.0045(14) -0.0330(15)
F15 0.0765(18) 0.0346(14) 0.0401(16) -0.0148(12) 0.0157(14) -0.0032(13)
F16 0.0397(15) 0.0530(17) 0.064(2) -0.0159(15) 0.0220(14) 0.0087(12)
F17 0.0233(11) 0.0497(15) 0.0443(16) -0.0158(12) 0.0060(10) -0.0089(10)
C18 0.0247(16) 0.0172(15) 0.0172(16) 0.0000(13) 0.0017(14) -0.0008(12)
O2 0.0292(13) 0.0229(13) 0.0265(14) -0.0008(10) 0.0006(11) -0.0093(10)
C19 0.032(2) 0.032(2) 0.040(2) 0.0011(18) 0.0045(18) 0.0112(16)

loop_
_atom_type_symbol
_atom_type_description
_atom_type_scat_dispersion_real
_atom_type_scat_dispersion_imag
_atom_type_scat_source
C C 0.0033 0.0016 'International Tables Vol C Tables 4.2.6.8 and 6.1.1.4'
H H 0.0000 0.0000 'International Tables Vol C Tables 4.2.6.8 and 6.1.1.4'
F F 0.0171 0.0103 'International Tables Vol C Tables 4.2.6.8 and 6.1.1.4'
N N 0.0061 0.0033 'International Tables Vol C Tables 4.2.6.8 and 6.1.1.4'
O O 0.0106 0.0060 'International Tables Vol C Tables 4.2.6.8 and 6.1.1.4'
Re Re -1.0185 7.2310 'International Tables Vol C Tables 4.2.6.8 and 6.1.1.4'

loop_
_geom_angle_atom_site_label_1
_geom_angle_atom_site_label_2
_geom_angle_atom_site_label_3
_geom_angle
O1 Re1 N3 109.50(12)
O1 Re1 N1 110.13(12)
N3 Re1 N1 139.65(12)
O1 Re1 C18 106.78(13)
N3 Re1 C18 87.62(12)
N1 Re1 C18 88.14(12)
O1 Re1 N2 117.32(11)
N3 Re1 N2 77.60(11)
N1 Re1 N2 77.91(11)
C18 Re1 N2 135.89(12)
C1 N1 C7 115.0(3)
C1 N1 Re1 128.4(2)
C7 N1 Re1 116.6(2)
C10' N2 C8' 120.9(9)
C10' N2 C8 143.6(7)
C8' N2 C8 48.8(6)
C10' N2 C10 54.5(7)
C8' N2 C10 145.6(6)
C8 N2 C10 111.5(3)
C10' N2 C9 56.6(6)
C8' N2 C9 66.0(6)
C8 N2 C9 109.4(3)
C10 N2 C9 107.2(3)
C10' N2 C9' 111.5(8)
C8' N2 C9' 108.9(8)
C8 N2 C9' 60.3(6)
C10 N2 C9' 57.7(6)
C9 N2 C9' 147.6(6)
C10' N2 Re1 103.6(6)
C8' N2 Re1 102.4(6)
C8 N2 Re1 112.6(2)
C10 N2 Re1 111.8(2)
C9 N2 Re1 103.8(2)
C9' N2 Re1 108.4(6)
C12 N3 C11 114.4(3)
C12 N3 Re1 126.5(2)
C11 N3 Re1 119.1(2)
C6 C1 N1 123.4(3)
C6 C1 C2 114.1(3)
N1 C1 C2 122.4(3)
F2 C2 C3 117.0(3)
F2 C2 C1 119.5(3)
C3 C2 C1 123.5(3)
F3 C3 C4 120.3(3)
F3 C3 C2 119.9(4)
C4 C3 C2 119.8(4)
F4 C4 C3 120.6(4)
F4 C4 C5 120.7(4)
C3 C4 C5 118.7(4)
F5 C5 C4 118.8(4)
F5 C5 C6 120.5(4)
C4 C5 C6 120.6(4)
F6 C6 C5 117.5(3)
F6 C6 C1 119.3(3)
C5 C6 C1 123.2(4)
N1 C7 C8 104.9(3)
N1 C7 H7A 110.8
C8 C7 H7A 110.8
N1 C7 H7B 110.8
C8 C7 H7B 110.8
H7A C7 H7B 108.8
N2 C8 C7 106.0(3)
N2 C8 H8A 110.5
C7 C8 H8A 110.5
N2 C8 H8B 110.5
C7 C8 H8B 110.5
H8A C8 H8B 108.7
N2 C9 H9A 109.5
N2 C9 H9B 109.5
N2 C9 H9C 109.5
N2 C10 C11 106.0(3)
N2 C10 H10A 110.5
C11 C10 H10A 110.5
N2 C10 H10B 110.5
C11 C10 H10B 110.5
H10A C10 H10B 108.7
N3 C11 C10 105.4(3)
N3 C11 H11A 110.7
C10 C11 H11A 110.7
N3 C11 H11B 110.7
C10 C11 H11B 110.7
H11A C11 H11B 108.8
N2 C8' H8'1 110.3
N2 C8' H8'2 110.3
H8'1 C8' H8'2 108.6
N2 C9' H9'1 109.5
N2 C9' H9'2 109.5
H9'1 C9' H9'2 109.5
N2 C9' H9'3 109.5
H9'1 C9' H9'3 109.5
H9'2 C9' H9'3 109.5
N2 C10' H10C 110.8
N2 C10' H10D 110.8
H10C C10' H10D 108.9
C17 C12 C13 116.0(3)
C17 C12 N3 122.6(3)
C13 C12 N3 121.4(3)
F13 C13 C14 118.3(3)
F13 C13 C12 119.1(3)
C14 C13 C12 122.6(3)
F14 C14 C13 120.0(4)
F14 C14 C15 120.3(4)
C13 C14 C15 119.7(4)
F15 C15 C16 120.3(4)
F15 C15 C14 120.3(4)
C16 C15 C14 119.4(4)
F16 C16 C15 119.1(4)
F16 C16 C17 120.7(4)
C15 C16 C17 120.1(4)
F17 C17 C16 118.0(3)
F17 C17 C12 119.8(3)
C16 C17 C12 122.2(3)
O2 C18 C19 120.0(3)
O2 C18 Re1 116.8(2)
C19 C18 Re1 123.1(3)
C18 C19 H19A 109.5
C18 C19 H19B 109.5
H19A C19 H19B 109.5
C18 C19 H19C 109.5
H19A C19 H19C 109.5
H19B C19 H19C 109.5

loop_
_geom_bond_atom_site_label_1
_geom_bond_atom_site_label_2
_geom_bond_distance
Re1 O1 1.687(2)
Re1 N3 1.974(3)
Re1 N1 1.983(3)
Re1 C18 2.027(3)
Re1 N2 2.164(3)
N1 C1 1.393(4)
N1 C7 1.486(4)
N2 C10' 1.399(15)
N2 C8' 1.473(14)
N2 C8 1.487(5)
N2 C10 1.502(5)
N2 C9 1.530(5)
N2 C9' 1.559(14)
N3 C12 1.399(4)
N3 C11 1.481(4)
C1 C6 1.389(5)
C1 C2 1.396(5)
C2 F2 1.346(4)
C2 C3 1.381(5)
C3 F3 1.340(4)
C3 C4 1.371(6)
C4 F4 1.334(4)
C4 C5 1.371(6)
C5 F5 1.339(4)
C5 C6 1.374(5)
C6 F6 1.344(4)
C7 C8 1.541(6)
C7 H7A 0.9900
C7 H7B 0.9900
C8 H8A 0.9900
C8 H8B 0.9900
C9 H9A 0.9800
C9 H9B 0.9800
C9 H9C 0.9800
C10 C11 1.524(6)
C10 H10A 0.9900
C10 H10B 0.9900
C11 H11A 0.9900
C11 H11B 0.9900
C8' H8'1 0.9900
C8' H8'2 0.9900
C9' H9'1 0.9800
C9' H9'2 0.9800
C9' H9'3 0.9800
C10' H10C 0.9900
C10' H10D 0.9900
C12 C17 1.384(5)
C12 C13 1.396(5)
C13 F13 1.341(4)
C13 C14 1.375(5)
C14 F14 1.340(4)
C14 C15 1.378(6)
C15 F15 1.339(4)
C15 C16 1.372(6)
C16 F16 1.335(4)
C16 C17 1.382(5)
C17 F17 1.336(4)
C18 O2 1.234(4)
C18 C19 1.516(5)
C19 H19A 0.9800
C19 H19B 0.9800
C19 H19C 0.9800

loop_
_geom_torsion_atom_site_label_1
_geom_torsion_atom_site_label_2
_geom_torsion_atom_site_label_3
_geom_torsion_atom_site_label_4
_geom_torsion
O1 Re1 N1 C1 88.5(3)
N3 Re1 N1 C1 -102.8(3)
C18 Re1 N1 C1 -18.7(3)
N2 Re1 N1 C1 -156.5(3)
O1 Re1 N1 C7 -92.8(3)
N3 Re1 N1 C7 75.9(3)
C18 Re1 N1 C7 160.0(3)
N2 Re1 N1 C7 22.1(2)
O1 Re1 N2 C10' -62.3(7)
N3 Re1 N2 C10' 43.4(7)
N1 Re1 N2 C10' -168.9(7)
C18 Re1 N2 C10' 116.7(7)
O1 Re1 N2 C8' 64.1(7)
N3 Re1 N2 C8' 169.9(6)
N1 Re1 N2 C8' -42.5(6)
C18 Re1 N2 C8' -116.9(7)
O1 Re1 N2 C8 114.4(2)
N3 Re1 N2 C8 -139.8(3)
N1 Re1 N2 C8 7.8(2)
C18 Re1 N2 C8 -66.6(3)
O1 Re1 N2 C10 -119.1(2)
N3 Re1 N2 C10 -13.4(2)
N1 Re1 N2 C10 134.3(3)
C18 Re1 N2 C10 59.9(3)
O1 Re1 N2 C9 -3.9(3)
N3 Re1 N2 C9 101.9(2)
N1 Re1 N2 C9 -110.5(2)
C18 Re1 N2 C9 175.1(2)
O1 Re1 N2 C9' 179.2(6)
N3 Re1 N2 C9' -75.1(6)
N1 Re1 N2 C9' 72.6(6)
C18 Re1 N2 C9' -1.8(6)
O1 Re1 N3 C12 -82.3(3)
N1 Re1 N3 C12 109.0(3)
C18 Re1 N3 C12 24.7(3)
N2 Re1 N3 C12 162.8(3)
O1 Re1 N3 C11 99.3(3)
N1 Re1 N3 C11 -69.4(3)
C18 Re1 N3 C11 -153.8(3)
N2 Re1 N3 C11 -15.6(3)
C7 N1 C1 C6 124.6(4)
Re1 N1 C1 C6 -56.7(5)
C7 N1 C1 C2 -56.0(5)
Re1 N1 C1 C2 122.7(3)
C6 C1 C2 F2 177.5(3)
N1 C1 C2 F2 -1.9(5)
C6 C1 C2 C3 -2.1(5)
N1 C1 C2 C3 178.5(3)
F2 C2 C3 F3 2.4(5)
C1 C2 C3 F3 -178.0(3)
F2 C2 C3 C4 -176.3(3)
C1 C2 C3 C4 3.3(6)
F3 C3 C4 F4 -0.8(6)
C2 C3 C4 F4 177.9(4)
F3 C3 C4 C5 179.8(4)
C2 C3 C4 C5 -1.5(6)
F4 C4 C5 F5 1.9(6)
C3 C4 C5 F5 -178.8(4)
F4 C4 C5 C6 179.3(4)
C3 C4 C5 C6 -1.3(6)
F5 C5 C6 F6 0.3(6)
C4 C5 C6 F6 -177.1(4)
F5 C5 C6 C1 180.0(4)
C4 C5 C6 C1 2.6(7)
N1 C1 C6 F6 -1.8(6)
C2 C1 C6 F6 178.8(3)
N1 C1 C6 C5 178.6(4)
C2 C1 C6 C5 -0.9(6)
C1 N1 C7 C8 132.7(3)
Re1 N1 C7 C8 -46.1(3)
C10' N2 C8 C7 141.3(11)
C8' N2 C8 C7 53.5(8)
C10 N2 C8 C7 -160.0(3)
C9 N2 C8 C7 81.7(4)
C9' N2 C8 C7 -132.3(7)
Re1 N2 C8 C7 -33.3(4)
N1 C7 C8 N2 48.3(4)
C10' N2 C10 C11 -54.3(8)
C8' N2 C10 C11 -148.4(12)
C8 N2 C10 C11 164.3(3)
C9 N2 C10 C11 -76.0(4)
C9' N2 C10 C11 135.8(7)
Re1 N2 C10 C11 37.2(4)
C12 N3 C11 C10 -138.4(3)
Re1 N3 C11 C10 40.2(4)
N2 C10 C11 N3 -47.0(4)
C11 N3 C12 C17 -116.6(4)
Re1 N3 C12 C17 64.9(4)
C11 N3 C12 C13 63.8(5)
Re1 N3 C12 C13 -114.6(3)
C17 C12 C13 F13 -178.6(3)
N3 C12 C13 F13 1.0(6)
C17 C12 C13 C14 0.6(6)
N3 C12 C13 C14 -179.9(4)
F13 C13 C14 F14 -1.8(6)
C12 C13 C14 F14 179.0(4)
F13 C13 C14 C15 177.6(4)
C12 C13 C14 C15 -1.6(6)
F14 C14 C15 F15 -1.1(6)
C13 C14 C15 F15 179.5(4)
F14 C14 C15 C16 -179.4(4)
C13 C14 C15 C16 1.2(7)
F15 C15 C16 F16 0.5(6)
C14 C15 C16 F16 178.8(4)
F15 C15 C16 C17 -178.2(4)
C14 C15 C16 C17 0.1(7)
F16 C16 C17 F17 0.3(6)
C15 C16 C17 F17 179.0(4)
F16 C16 C17 C12 -179.8(4)
C15 C16 C17 C12 -1.2(6)
C13 C12 C17 F17 -179.3(3)
N3 C12 C17 F17 1.1(6)
C13 C12 C17 C16 0.8(6)
N3 C12 C17 C16 -178.7(4)
O1 Re1 C18 O2 -178.5(2)
N3 Re1 C18 O2 71.8(3)
N1 Re1 C18 O2 -68.1(3)
N2 Re1 C18 O2 2.4(4)
O1 Re1 C18 C19 3.2(3)
N3 Re1 C18 C19 -106.5(3)
N1 Re1 C18 C19 113.7(3)
N2 Re1 C18 C19 -175.9(3)
